data_2010251
loop_
_publ_author_name
'Soriano-Garcia, M.'
'Rodriguez-Romero, A.'
'Villena, R.'
'Yuste, F.'

_publ_section_title
(3<i>S</i>,3a<i>R</i>,4<i>R</i>,7<i>S</i>,7a<i>S</i>,S<i>S</i>)-3-Ethoxy-3a,4,7,7a-tetrahydro-4,7-methano-7a-<i>p</i>-tolysulfinyl-1(3<i>H</i>)-isobenzofuranone
_journal_issue 12
_journal_name_full 'Acta Crystallographica Section C'
_journal_page_first 2093
_journal_page_last 2094
_journal_paper_doi 10.1107/S0108270194004762
_journal_volume 50
_journal_year 1994
_chemical_formula_sum 'C18 H20 O4 S'
_chemical_formula_weight 332.41
_symmetry_cell_setting orthorhombic
_symmetry_space_group_name_Hall 'P 2ac 2ab'
_symmetry_space_group_name_H-M 'P 21 21 21'
_atom_type_scat_source IntTabIV
_cell_angle_alpha 90.
_cell_angle_beta 90.
_cell_angle_gamma 90.
_cell_formula_units_Z 4
_cell_length_a 9.829(3)
_cell_length_b 11.632(4)
_cell_length_c 14.482(3)
_cell_measurement_reflns_used 25
_cell_measurement_temperature 293
_cell_measurement_theta_max 38
_cell_measurement_theta_min 12
_cell_volume 1655.7(8)
_diffrn_measurement_device 'Nicolet P3/F'
_diffrn_measurement_method 2\q/\q
_diffrn_radiation_type CuK\a
_diffrn_radiation_wavelength 1.5418
_diffrn_reflns_limit_h_max 10
_diffrn_reflns_limit_h_min 0
_diffrn_reflns_limit_k_max 12
_diffrn_reflns_limit_k_min 0
_diffrn_reflns_limit_l_max 15
_diffrn_reflns_limit_l_min 0
_diffrn_reflns_number 1296
_diffrn_reflns_theta_max 55
_diffrn_standards_decay_% >3
_diffrn_standards_interval_count 50
_diffrn_standards_number 2
_exptl_absorpt_coefficient_mu 1.842
_exptl_absorpt_correction_type none
_exptl_crystal_colour colourless
_exptl_crystal_density_diffrn 1.33
_exptl_crystal_description prism
_exptl_crystal_size_max 0.40
_exptl_crystal_size_mid 0.22
_exptl_crystal_size_min 0.20
_refine_diff_density_max 0.18
_refine_diff_density_min -0.16
_refine_ls_extinction_coef 5.5E-6(10)
_refine_ls_extinction_method 'Zachariasen (1968)'
_refine_ls_goodness_of_fit_obs 2.49
_refine_ls_hydrogen_treatment refxyz
_refine_ls_number_parameters 209
_refine_ls_number_reflns 1168
_refine_ls_R_factor_obs 0.039
_refine_ls_shift/esd_max 0.054
_refine_ls_structure_factor_coef F
_refine_ls_weighting_details 'w = 1/[\s^2^(F~o~)+0.0031(F~o~)^2^]'
_refine_ls_weighting_scheme calc
_refine_ls_wR_factor_obs 0.058
_reflns_number_observed 1168
_reflns_number_total 1244
_reflns_observed_criterion I>3.0\s(I)
_cod_data_source_file bk1020.cif
_cod_data_source_block bk1020a
_cod_depositor_comments
;
The following automatic conversions were performed:

'_refine_ls_weighting_scheme' value '1/[\s^2^(F~o~)+0.0031(F~o~)^2^]'
was changed to 'calc'. New tag '_refine_ls_weighting_details' was
created. The value of the new tag was set to 'w =
1/[\s^2^(F~o~)+0.0031(F~o~)^2^]'.

Automatic conversion script
Id: cif_fix_values 3143 2015-03-26 13:38:13Z robertas 
;
_cod_original_cell_volume 1656.0(10)
_cod_database_code 2010251

loop_
_atom_site_label
_atom_site_fract_x
_atom_site_fract_y
_atom_site_fract_z
S(1) .16120(10) .11332(8) .80347(6)
O(1) .3592(3) .1569(3) .6214(2)
O(2) .3478(3) -.0342(2) .6103(2)
O(3) .2117(3) -.1906(2) .6410(2)
O(4) .1975(3) .2365(2) .8150(2)
C(1) .3418(4) .0659(4) .6579(3)
C(3) .3264(4) -.1355(3) .6681(3)
C(3A) .3117(4) -.0894(3) .7666(3)
C(4) .4332(5) -.1149(5) .8338(3)
C(5) .5621(5) -.0822(5) .7857(4)
C(6) .5634(5) .0325(5) .7794(4)
C(7) .4354(4) .0764(4) .8253(3)
C(7A) .3146(4) .0406(3) .7582(3)
C(8) .4152(6) -.0145(5) .9004(3)
C(9) .2239(5) -.2486(5) .5533(4)
C(10) .0937(7) -.2977(8) .5291(5)
C(11) .0460(4) .1051(3) .7081(3)
C(12) -.0344(5) .0100(4) .6959(3)
C(13) -.1371(5) .0106(4) .6304(3)
C(14) -.1616(4) .1083(4) .5780(3)
C(15) -.0780(5) .2032(4) .5904(3)
C(16) .0252(5) .2025(4) .6561(3)
C(17) -.2750(6) .1109(6) .5083(4)
H(3) .413(5) -.182(4) .654(3)
H(3A) .222(5) -.124(4) .789(3)
H(4) .439(6) -.192(5) .862(4)
H(5) .633(6) -.126(5) .762(4)
H(6) .642(6) .066(5) .748(4)
H(7) .422(5) .171(4) .841(3)
H(8A) .315(6) -.004(5) .934(4)
H(8B) .471(6) -.002(5) .948(4)
H(9A) .236(6) -.189(5) .511(4)
H(9B) .298(6) -.305(5) .560(4)
H(10A) .094(8) -.356(6) .486(5)
H(10B) .077(7) -.357(6) .573(5)
H(10C) .040(7) -.224(6) .544(4)
H(12) -.016(5) -.058(4) .729(3)
H(13) -.197(6) -.050(4) .623(3)
H(15) -.093(5) .267(4) .554(3)
H(16) .080(5) .274(4) .662(3)
H(17A) -.350(7) .080(6) .526(4)
H(17B) -.320(7) .192(6) .516(4)
H(17C) -.237(6) .160(5) .456(4)

loop_
_geom_angle_atom_site_label_1
_geom_angle_atom_site_label_2
_geom_angle_atom_site_label_3
_geom_angle
_geom_angle_publ_flag
O(4) S(1) C(7A) 106.5(2) yes
O(4) S(1) C(11) 106.9(2) yes
C(7A) S(1) C(11) 102.6(2) yes
C(1) O(2) C(3) 113.3(3) yes
C(3) O(3) C(9) 114.0(3) yes
O(1) C(1) O(2) 122.0(4) yes
O(1) C(1) C(7A) 128.6(4) yes
O(2) C(1) C(7A) 109.4(3) yes
O(2) C(3) O(3) 109.6(4) yes
O(2) C(3) C(3A) 105.4(3) yes
O(3) C(3) C(3A) 110.9(3) yes
C(3) C(3A) C(4) 116.0(3) yes
C(3) C(3A) C(7A) 105.8(3) yes
C(4) C(3A) C(7A) 102.9(4) yes
C(3A) C(4) C(5) 108.0(4) yes
C(3A) C(4) C(8) 99.1(4) yes
C(5) C(4) C(8) 101.4(4) yes
C(4) C(5) C(6) 107.1(5) yes
C(5) C(6) C(7) 107.4(5) yes
C(6) C(7) C(7A) 105.3(4) yes
C(6) C(7) C(8) 100.8(4) yes
C(7A) C(7) C(8) 99.1(3) yes
S(1) C(7A) C(1) 113.4(3) yes
S(1) C(7A) C(3A) 114.3(3) yes
S(1) C(7A) C(7) 105.8(3) yes
C(1) C(7A) C(3A) 105.9(3) yes
C(1) C(7A) C(7) 114.0(3) yes
C(3A) C(7A) C(7) 103.1(3) yes
C(4) C(8) C(7) 93.7(4) yes
O(3) C(9) C(10) 109.0(4) yes
S(1) C(11) C(12) 120.5(3) yes
S(1) C(11) C(16) 118.2(3) yes
C(12) C(11) C(16) 120.5(4) yes
C(11) C(12) C(13) 120.3(4) yes
C(12) C(13) C(14) 120.4(4) yes
C(13) C(14) C(15) 118.5(4) yes
C(13) C(14) C(17) 120.8(4) yes
C(15) C(14) C(17) 120.7(4) yes
C(14) C(15) C(16) 121.1(4) yes
C(11) C(16) C(15) 119.2(4) yes

loop_
_geom_bond_atom_site_label_1
_geom_bond_atom_site_label_2
_geom_bond_distance
_geom_bond_publ_flag
S(1) O(4) 1.486(3) yes
S(1) C(7A) 1.849(4) yes
S(1) C(11) 1.788(4) yes
O(1) C(1) 1.196(5) yes
O(2) C(1) 1.354(5) yes
O(2) C(3) 1.461(5) yes
O(3) C(3) 1.355(5) yes
O(3) C(9) 1.442(6) yes
C(1) C(7A) 1.506(6) yes
C(3) C(3A) 1.531(6) yes
C(3A) C(4) 1.570(6) yes
C(3A) C(7A) 1.517(6) yes
C(4) C(5) 1.494(8) yes
C(4) C(8) 1.526(7) yes
C(5) C(6) 1.337(7) yes
C(6) C(7) 1.512(7) yes
C(7) C(7A) 1.589(6) yes
C(7) C(8) 1.529(7) yes
C(9) C(10) 1.445(9) yes
C(11) C(12) 1.371(6) yes
C(11) C(16) 1.377(5) yes
C(12) C(13) 1.385(7) yes
C(13) C(14) 1.388(6) yes
C(14) C(15) 1.388(6) yes
C(14) C(17) 1.504(7) yes
C(15) C(16) 1.390(7) yes
